data_7715779
loop_
_publ_author_name
'Beckmann, J. Louis'
'Neumann, Beate'
'Stammler, Hans-Georg'
'Lamm, Jan-Hendrik'
'Mitzel, Norbert W.'

_publ_section_title
;
 Bidentate boron Lewis acids: synthesis by tin boron exchange reaction and
 host-guest complex formation.
;
_journal_issue 18
_journal_name_full 'Dalton transactions (Cambridge, England : 2003)'
_journal_page_first 7958
_journal_page_last 7964
_journal_paper_doi 10.1039/d4dt00782d
_journal_volume 53
_journal_year 2024
_chemical_formula_moiety 'C22 H32 B N'
_chemical_formula_sum 'C22 H32 B N'
_chemical_formula_weight 321.29
_space_group_crystal_system orthorhombic
_space_group_IT_number 61
_space_group_name_Hall '-P 2ac 2ab'
_space_group_name_H-M_alt 'P b c a'
_atom_sites_solution_hydrogens difmap
_atom_sites_solution_primary dual
_audit_creation_date 2020-11-17
_audit_creation_method
;
Olex2 1.3-ac4
(compiled 2019.04.23 svn.r3594 for Rigaku Oxford Diffraction, GUI svn.r5739)
;
_audit_update_record
;
2024-03-04 deposited with the CCDC.	2024-04-17 downloaded from the CCDC.
;
_cell_angle_alpha 90
_cell_angle_beta 90
_cell_angle_gamma 90
_cell_formula_units_Z 8
_cell_length_a 11.8738(4)
_cell_length_b 13.8926(4)
_cell_length_c 23.7305(8)
_cell_measurement_reflns_used 16545
_cell_measurement_temperature 100.01(10)
_cell_measurement_theta_max 31.9540
_cell_measurement_theta_min 2.4110
_cell_volume 3914.5(2)
_computing_cell_refinement 'CrysAlisPro 1.171.40.82a (Rigaku OD, 2020)'
_computing_data_collection 'CrysAlisPro 1.171.40.82a (Rigaku OD, 2020)'
_computing_data_reduction 'CrysAlisPro 1.171.40.82a (Rigaku OD, 2020)'
_computing_molecular_graphics 'Olex2 (Dolomanov et al., 2009)'
_computing_publication_material 'Olex2 (Dolomanov et al., 2009)'
_computing_structure_refinement 'ShelXL (Sheldrick, 2015)'
_computing_structure_solution 'ShelXT (Sheldrick, 2015)'
_diffrn_ambient_temperature 100.01(10)
_diffrn_detector 'CCD plate'
_diffrn_detector_area_resol_mean 8.0951
_diffrn_detector_type Eos
_diffrn_measured_fraction_theta_full 0.997
_diffrn_measured_fraction_theta_max 0.961
_diffrn_measurement_details
;
List of Runs (angles in degrees, time in seconds):

  # Type    Start    End  Width  t~exp~   \w     \q     \k     \f   Frames
#--------------------------------------------------------------------------
  1  \w      8.00  94.00   1.00   10.38    --   25.23  57.00-150.00   86
  2  \w    -12.00  91.00   1.00   10.38    --   25.23  19.00 150.00  103
  3  \w    -43.00  44.00   1.00   10.38    --   25.23 -57.00  60.00   87
  4  \w     -5.00  66.00   1.00   10.38    --   25.23 -99.00 -90.00   71
  5  \w     -3.00  42.00   1.00   10.38    --   25.23  77.00  60.00   45
  6  \w    -15.00  66.00   1.00   10.38    --   25.23 -99.00-180.00   81
  7  \w     -3.00  37.00   1.00   10.38    --   25.23  77.00 150.00   40
  8  \w     -3.00  42.00   1.00   10.38    --   25.23  77.00 -60.00   45
  9  \w     43.00  73.00   1.00   10.38    --   25.23-113.00  25.00   30
 10  \w    -40.00  44.00   1.00   10.38    --   25.23 -57.00 -30.00   84
 11  \w      3.00  92.00   1.00   10.38    --   25.23  38.00   0.00   89
 12  \w    -39.00  -1.00   1.00   10.38    --   25.23 -38.00-180.00   38
;
_diffrn_measurement_device 'four-circle diffractometer'
_diffrn_measurement_device_type 'SuperNova, Single source at offset/far, Eos'
_diffrn_measurement_method '\w scans'
_diffrn_orient_matrix_type 'CrysAlisPro convention (1999,Acta A55,543-557)'
_diffrn_orient_matrix_UB_11 -0.0356310000
_diffrn_orient_matrix_UB_12 0.0376799000
_diffrn_orient_matrix_UB_13 0.0094066000
_diffrn_orient_matrix_UB_21 0.0205046000
_diffrn_orient_matrix_UB_22 -0.0061288000
_diffrn_orient_matrix_UB_23 0.0278461000
_diffrn_orient_matrix_UB_31 0.0433625000
_diffrn_orient_matrix_UB_32 0.0338870000
_diffrn_orient_matrix_UB_33 -0.0054228000
_diffrn_radiation_monochromator mirror
_diffrn_radiation_probe x-ray
_diffrn_radiation_type 'Mo K\a'
_diffrn_radiation_wavelength 0.71073
_diffrn_reflns_av_R_equivalents 0.0504
_diffrn_reflns_av_unetI/netI 0.0289
_diffrn_reflns_Laue_measured_fraction_full 0.997
_diffrn_reflns_Laue_measured_fraction_max 0.961
_diffrn_reflns_limit_h_max 17
_diffrn_reflns_limit_h_min -17
_diffrn_reflns_limit_k_max 19
_diffrn_reflns_limit_k_min -20
_diffrn_reflns_limit_l_max 35
_diffrn_reflns_limit_l_min -35
_diffrn_reflns_number 75830
_diffrn_reflns_point_group_measured_fraction_full 0.997
_diffrn_reflns_point_group_measured_fraction_max 0.961
_diffrn_reflns_theta_full 25.242
_diffrn_reflns_theta_max 32.273
_diffrn_reflns_theta_min 1.716
_diffrn_source 'micro-focus sealed X-ray tube'
_diffrn_source_type 'SuperNova (Mo) X-ray Source'
_exptl_absorpt_coefficient_mu 0.061
_exptl_absorpt_correction_T_max 1.000
_exptl_absorpt_correction_T_min 0.458
_exptl_absorpt_correction_type gaussian
_exptl_absorpt_process_details
;
CrysAlisPro 1.171.40.82a (Rigaku Oxford Diffraction, 2020)
Numerical absorption correction based on gaussian integration over
a multifaceted crystal model
Empirical absorption correction using spherical harmonics,
implemented in SCALE3 ABSPACK scaling algorithm.
;
_exptl_crystal_colour 'clear colourless'
_exptl_crystal_colour_lustre clear
_exptl_crystal_colour_primary colourless
_exptl_crystal_density_diffrn 1.090
_exptl_crystal_description irregular
_exptl_crystal_F_000 1408
_exptl_crystal_size_max 0.41
_exptl_crystal_size_mid 0.304
_exptl_crystal_size_min 0.203
_refine_diff_density_max 0.316
_refine_diff_density_min -0.209
_refine_diff_density_rms 0.047
_refine_ls_extinction_method none
_refine_ls_goodness_of_fit_ref 1.038
_refine_ls_hydrogen_treatment refall
_refine_ls_matrix_type full
_refine_ls_number_parameters 345
_refine_ls_number_reflns 6693
_refine_ls_number_restraints 0
_refine_ls_restrained_S_all 1.038
_refine_ls_R_factor_all 0.0713
_refine_ls_R_factor_gt 0.0521
_refine_ls_shift/su_max 0.000
_refine_ls_shift/su_mean 0.000
_refine_ls_structure_factor_coef Fsqd
_refine_ls_weighting_details 'w=1/[\s^2^(Fo^2^)+(0.0576P)^2^+1.7250P] where P=(Fo^2^+2Fc^2^)/3'
_refine_ls_weighting_scheme calc
_refine_ls_wR_factor_gt 0.1330
_refine_ls_wR_factor_ref 0.1443
_reflns_Friedel_coverage 0.000
_reflns_number_gt 5117
_reflns_number_total 6693
_reflns_threshold_expression 'I > 2\s(I)'
_cod_data_source_file d4dt00782d2.cif
_cod_data_source_block II
_cod_depositor_comments 'Adding full bibliography for 7715770--7715781.cif.'
_cod_database_code 7715779
_shelx_shelxl_version_number 2018/3
_chemical_oxdiff_formula C22H32BN
_shelx_space_group_comment
;
The symmetry employed for this shelxl refinement is uniquely defined
by the following loop, which should always be used as a source of
symmetry information in preference to the above space-group names.
They are only intended as comments.
;
_shelx_estimated_absorpt_t_max 0.988
_shelx_estimated_absorpt_t_min 0.975
_diffrn_oxdiff_digest_frames
;
0160329db41ea4e088350d27580cec3f95008037c9d
;
_reflns_odcompleteness_completeness 99.97
_reflns_odcompleteness_iscentric 1
_reflns_odcompleteness_theta 30.01
_olex2_refinement_description
;
;
_olex2_submission_special_instructions 'No special instructions were received'
_oxdiff_exptl_absorpt_empirical_details
;
Empirical correction (ABSPACK) includes:
- Absorption correction using spherical harmonics
- Frame scaling
;
_oxdiff_exptl_absorpt_empirical_full_max 1.182
_oxdiff_exptl_absorpt_empirical_full_min 0.856

loop_
_space_group_symop_operation_xyz
'x, y, z'
'-x+1/2, -y, z+1/2'
'-x, y+1/2, -z+1/2'
'x+1/2, -y+1/2, -z'
'-x, -y, -z'
'x-1/2, y, -z-1/2'
'x, -y-1/2, z-1/2'
'-x-1/2, y-1/2, z'

loop_
_atom_site_label
_atom_site_type_symbol
_atom_site_fract_x
_atom_site_fract_y
_atom_site_fract_z
_atom_site_U_iso_or_equiv
_atom_site_adp_type
_atom_site_occupancy
_atom_site_site_symmetry_order
_atom_site_calc_flag
_atom_site_refinement_flags_posn
_atom_site_refinement_flags_adp
_atom_site_refinement_flags_occupancy
_atom_site_disorder_assembly
_atom_site_disorder_group
N1 N 0.41741(8) 0.58021(6) 0.32959(4) 0.01912(18) Uani 1 1 d . . . . .
C1 C 0.53713(11) 0.61008(9) 0.42123(5) 0.0259(2) Uani 1 1 d . . . . .
H1A H 0.5340(15) 0.5404(13) 0.4271(7) 0.043(5) Uiso 1 1 d . . . . .
H1B H 0.6187(14) 0.6241(12) 0.4086(7) 0.035(4) Uiso 1 1 d . . . . .
C2 C 0.51738(10) 0.65957(8) 0.47702(5) 0.0221(2) Uani 1 1 d . . . . .
C3 C 0.59608(11) 0.72400(9) 0.49872(5) 0.0286(3) Uani 1 1 d . . . . .
H3 H 0.6679(13) 0.7339(11) 0.4777(6) 0.031(4) Uiso 1 1 d . . . . .
C4 C 0.57778(13) 0.77124(10) 0.54954(6) 0.0352(3) Uani 1 1 d . . . . .
H4 H 0.6344(16) 0.8164(14) 0.5634(8) 0.053(5) Uiso 1 1 d . . . . .
C5 C 0.48007(14) 0.75420(10) 0.57938(5) 0.0357(3) Uani 1 1 d . . . . .
H5 H 0.4679(15) 0.7868(13) 0.6163(7) 0.043(5) Uiso 1 1 d . . . . .
C6 C 0.40139(12) 0.68974(10) 0.55863(5) 0.0321(3) Uani 1 1 d . . . . .
H6 H 0.3335(14) 0.6780(12) 0.5802(7) 0.038(4) Uiso 1 1 d . . . . .
C7 C 0.41872(10) 0.64195(8) 0.50783(5) 0.0248(2) Uani 1 1 d . . . . .
C8 C 0.33260(12) 0.57179(11) 0.48637(6) 0.0348(3) Uani 1 1 d . . . . .
H8A H 0.3666(18) 0.5038(15) 0.4819(8) 0.060(6) Uiso 1 1 d . . . . .
H8B H 0.2662(16) 0.5687(13) 0.5116(8) 0.049(5) Uiso 1 1 d . . . . .
H8C H 0.3051(14) 0.5908(12) 0.4474(7) 0.036(4) Uiso 1 1 d . . . . .
C9 C 0.41433(10) 0.75370(8) 0.37565(5) 0.0227(2) Uani 1 1 d . . . . .
H9A H 0.3753(13) 0.7624(11) 0.4122(7) 0.032(4) Uiso 1 1 d . . . . .
H9B H 0.3575(13) 0.7726(11) 0.3481(6) 0.028(4) Uiso 1 1 d . . . . .
C10 C 0.51047(9) 0.82488(8) 0.37200(4) 0.0204(2) Uani 1 1 d . . . . .
C11 C 0.60101(10) 0.80691(8) 0.33615(5) 0.0235(2) Uani 1 1 d . . . . .
H11 H 0.6034(13) 0.7462(12) 0.3145(7) 0.033(4) Uiso 1 1 d . . . . .
C12 C 0.68852(10) 0.87239(9) 0.32936(5) 0.0267(2) Uani 1 1 d . . . . .
H12 H 0.7512(14) 0.8581(11) 0.3034(6) 0.032(4) Uiso 1 1 d . . . . .
C13 C 0.68651(11) 0.95846(9) 0.35892(5) 0.0288(3) Uani 1 1 d . . . . .
H13 H 0.7488(15) 1.0068(12) 0.3548(7) 0.039(4) Uiso 1 1 d . . . . .
C14 C 0.59736(11) 0.97699(9) 0.39507(6) 0.0282(2) Uani 1 1 d . . . . .
H14 H 0.5960(13) 1.0358(12) 0.4155(7) 0.037(4) Uiso 1 1 d . . . . .
C15 C 0.50932(10) 0.91198(8) 0.40237(5) 0.0230(2) Uani 1 1 d . . . . .
C16 C 0.41547(11) 0.93471(10) 0.44268(6) 0.0327(3) Uani 1 1 d . . . . .
H16A H 0.4250(14) 1.0005(13) 0.4587(7) 0.042(5) Uiso 1 1 d . . . . .
H16B H 0.3399(15) 0.9306(12) 0.4238(7) 0.039(4) Uiso 1 1 d . . . . .
H16C H 0.4103(16) 0.8855(14) 0.4752(8) 0.051(5) Uiso 1 1 d . . . . .
C17 C 0.33636(9) 0.60462(8) 0.28413(5) 0.0210(2) Uani 1 1 d . . . . .
H17 H 0.3292(12) 0.5458(10) 0.2604(6) 0.021(3) Uiso 1 1 d . . . . .
C18 C 0.38141(11) 0.68046(9) 0.24357(5) 0.0284(2) Uani 1 1 d . . . . .
H18A H 0.3871(15) 0.7422(12) 0.2615(7) 0.039(4) Uiso 1 1 d . . . . .
H18B H 0.3298(15) 0.6871(13) 0.2119(7) 0.042(5) Uiso 1 1 d . . . . .
H18C H 0.4545(15) 0.6606(12) 0.2274(7) 0.040(4) Uiso 1 1 d . . . . .
C19 C 0.21968(10) 0.62857(9) 0.30722(6) 0.0284(2) Uani 1 1 d . . . . .
H19A H 0.1714(14) 0.6435(12) 0.2763(7) 0.037(4) Uiso 1 1 d . . . . .
H19B H 0.2214(15) 0.6851(13) 0.3336(7) 0.044(5) Uiso 1 1 d . . . . .
H19C H 0.1890(16) 0.5717(14) 0.3289(7) 0.048(5) Uiso 1 1 d . . . . .
C20 C 0.45737(10) 0.47913(8) 0.32633(5) 0.0227(2) Uani 1 1 d . . . . .
H20 H 0.5094(12) 0.4665(11) 0.3601(6) 0.026(4) Uiso 1 1 d . . . . .
C21 C 0.52677(11) 0.46180(9) 0.27334(6) 0.0291(3) Uani 1 1 d . . . . .
H21A H 0.4830(14) 0.4733(12) 0.2369(7) 0.037(4) Uiso 1 1 d . . . . .
H21B H 0.5957(14) 0.5064(12) 0.2730(7) 0.038(4) Uiso 1 1 d . . . . .
H21C H 0.5530(15) 0.3934(13) 0.2733(7) 0.043(5) Uiso 1 1 d . . . . .
C22 C 0.36187(13) 0.40668(9) 0.33211(6) 0.0333(3) Uani 1 1 d . . . . .
H22A H 0.3041(15) 0.4118(12) 0.3008(7) 0.042(5) Uiso 1 1 d . . . . .
H22B H 0.3957(15) 0.3385(13) 0.3317(7) 0.044(5) Uiso 1 1 d . . . . .
H22C H 0.3215(15) 0.4146(13) 0.3679(8) 0.047(5) Uiso 1 1 d . . . . .
B1 B 0.45286(10) 0.64398(9) 0.37208(5) 0.0202(2) Uani 1 1 d . . . . .

loop_
_atom_site_aniso_label
_atom_site_aniso_U_11
_atom_site_aniso_U_22
_atom_site_aniso_U_33
_atom_site_aniso_U_23
_atom_site_aniso_U_13
_atom_site_aniso_U_12
N1 0.0218(4) 0.0159(4) 0.0196(4) 0.0006(3) -0.0026(3) 0.0010(3)
C1 0.0296(6) 0.0257(5) 0.0226(5) -0.0046(4) -0.0057(4) 0.0077(4)
C2 0.0261(5) 0.0202(5) 0.0201(5) -0.0002(4) -0.0038(4) 0.0020(4)
C3 0.0304(6) 0.0315(6) 0.0240(5) 0.0007(5) -0.0050(4) -0.0058(5)
C4 0.0526(8) 0.0283(6) 0.0247(6) -0.0018(5) -0.0110(5) -0.0101(6)
C5 0.0591(9) 0.0282(6) 0.0196(5) -0.0015(5) -0.0007(6) 0.0063(6)
C6 0.0375(7) 0.0340(6) 0.0247(6) 0.0074(5) 0.0048(5) 0.0056(5)
C7 0.0276(5) 0.0221(5) 0.0248(5) 0.0050(4) -0.0030(4) -0.0017(4)
C8 0.0325(7) 0.0345(7) 0.0374(7) 0.0095(5) -0.0076(5) -0.0110(5)
C9 0.0232(5) 0.0187(5) 0.0261(5) -0.0035(4) -0.0037(4) 0.0038(4)
C10 0.0235(5) 0.0179(4) 0.0198(5) -0.0013(4) -0.0048(4) 0.0041(4)
C11 0.0274(5) 0.0210(5) 0.0220(5) -0.0024(4) -0.0030(4) 0.0036(4)
C12 0.0268(6) 0.0291(6) 0.0241(5) 0.0021(4) -0.0017(4) 0.0020(4)
C13 0.0294(6) 0.0263(6) 0.0309(6) 0.0026(5) -0.0075(5) -0.0034(5)
C14 0.0328(6) 0.0208(5) 0.0311(6) -0.0051(4) -0.0102(5) 0.0008(4)
C15 0.0250(5) 0.0206(5) 0.0234(5) -0.0042(4) -0.0059(4) 0.0047(4)
C16 0.0296(6) 0.0301(6) 0.0385(7) -0.0168(5) -0.0008(5) 0.0048(5)
C17 0.0228(5) 0.0198(5) 0.0203(5) -0.0004(4) -0.0041(4) 0.0012(4)
C18 0.0326(6) 0.0264(6) 0.0263(6) 0.0076(5) -0.0060(5) -0.0002(5)
C19 0.0215(5) 0.0286(6) 0.0350(6) -0.0033(5) -0.0038(5) 0.0009(4)
C20 0.0294(5) 0.0143(4) 0.0242(5) -0.0003(4) -0.0050(4) 0.0013(4)
C21 0.0281(6) 0.0248(6) 0.0344(6) -0.0080(5) -0.0015(5) 0.0048(4)
C22 0.0441(7) 0.0204(5) 0.0352(7) 0.0044(5) -0.0004(6) -0.0086(5)
B1 0.0216(5) 0.0184(5) 0.0205(5) -0.0011(4) -0.0013(4) 0.0021(4)

loop_
_atom_type_symbol
_atom_type_description
_atom_type_scat_dispersion_real
_atom_type_scat_dispersion_imag
_atom_type_scat_source
C C 0.0033 0.0016 'International Tables Vol C Tables 4.2.6.8 and 6.1.1.4'
H H 0.0000 0.0000 'International Tables Vol C Tables 4.2.6.8 and 6.1.1.4'
B B 0.0013 0.0007 'International Tables Vol C Tables 4.2.6.8 and 6.1.1.4'
N N 0.0061 0.0033 'International Tables Vol C Tables 4.2.6.8 and 6.1.1.4'

loop_
_exptl_crystal_face_index_h
_exptl_crystal_face_index_k
_exptl_crystal_face_index_l
_exptl_crystal_face_perp_dist
0 0 1 0.1016
2 -3 -5 0.1475
-5 1 5 0.0953
4 -5 -1 0.1789
0 1 0 0.1941
2 -3 5 0.1925
-2 -5 4 0.1571
-4 2 -5 0.1250
-2 -2 -5 0.1896
-1 -1 5 0.1160
1 1 -5 0.1160
2 2 1 0.1634
5 2 2 0.1151
0 0 -1 0.1016
0 -1 0 0.1941

loop_
_geom_angle_atom_site_label_1
_geom_angle_atom_site_label_2
_geom_angle_atom_site_label_3
_geom_angle
_geom_angle_site_symmetry_1
_geom_angle_site_symmetry_3
_geom_angle_publ_flag
C20 N1 C17 112.67(8) . . ?
B1 N1 C17 124.81(9) . . ?
B1 N1 C20 122.52(9) . . ?
H1A C1 H1B 105.3(14) . . ?
C2 C1 H1A 108.7(10) . . ?
C2 C1 H1B 108.4(9) . . ?
C2 C1 B1 113.96(9) . . ?
B1 C1 H1A 111.7(10) . . ?
B1 C1 H1B 108.5(9) . . ?
C3 C2 C1 120.84(11) . . ?
C3 C2 C7 118.68(11) . . ?
C7 C2 C1 120.48(10) . . ?
C2 C3 H3 118.5(9) . . ?
C4 C3 C2 121.29(12) . . ?
C4 C3 H3 120.1(9) . . ?
C3 C4 H4 119.2(11) . . ?
C5 C4 C3 119.72(12) . . ?
C5 C4 H4 121.1(11) . . ?
C4 C5 H5 119.7(10) . . ?
C4 C5 C6 119.72(12) . . ?
C6 C5 H5 120.6(10) . . ?
C5 C6 H6 118.9(10) . . ?
C5 C6 C7 121.12(12) . . ?
C7 C6 H6 120.0(10) . . ?
C2 C7 C8 120.35(11) . . ?
C6 C7 C2 119.46(11) . . ?
C6 C7 C8 120.18(12) . . ?
C7 C8 H8A 111.2(12) . . ?
C7 C8 H8B 111.4(11) . . ?
C7 C8 H8C 111.0(9) . . ?
H8A C8 H8B 109.5(16) . . ?
H8A C8 H8C 105.7(14) . . ?
H8B C8 H8C 107.7(14) . . ?
H9A C9 H9B 103.4(13) . . ?
C10 C9 H9A 108.9(9) . . ?
C10 C9 H9B 107.9(9) . . ?
C10 C9 B1 113.92(9) . . ?
B1 C9 H9A 107.3(9) . . ?
B1 C9 H9B 114.8(9) . . ?
C11 C10 C9 120.00(10) . . ?
C11 C10 C15 118.28(11) . . ?
C15 C10 C9 121.66(10) . . ?
C10 C11 H11 119.5(9) . . ?
C12 C11 C10 122.01(11) . . ?
C12 C11 H11 118.5(9) . . ?
C11 C12 H12 120.3(9) . . ?
C13 C12 C11 119.52(12) . . ?
C13 C12 H12 120.2(9) . . ?
C12 C13 H13 120.9(10) . . ?
C14 C13 C12 119.10(12) . . ?
C14 C13 H13 120.0(10) . . ?
C13 C14 H14 119.2(10) . . ?
C13 C14 C15 121.98(11) . . ?
C15 C14 H14 118.8(10) . . ?
C10 C15 C16 120.91(11) . . ?
C14 C15 C10 119.11(11) . . ?
C14 C15 C16 119.98(11) . . ?
C15 C16 H16A 110.6(10) . . ?
C15 C16 H16B 111.5(10) . . ?
C15 C16 H16C 112.4(11) . . ?
H16A C16 H16B 108.8(14) . . ?
H16A C16 H16C 109.2(14) . . ?
H16B C16 H16C 104.0(14) . . ?
N1 C17 H17 106.2(8) . . ?
N1 C17 C18 112.91(9) . . ?
N1 C17 C19 112.15(9) . . ?
C18 C17 H17 103.9(8) . . ?
C18 C17 C19 113.24(10) . . ?
C19 C17 H17 107.7(8) . . ?
C17 C18 H18A 111.3(10) . . ?
C17 C18 H18B 109.4(10) . . ?
C17 C18 H18C 111.2(10) . . ?
H18A C18 H18B 107.6(14) . . ?
H18A C18 H18C 111.1(14) . . ?
H18B C18 H18C 106.2(14) . . ?
C17 C19 H19A 108.5(10) . . ?
C17 C19 H19B 112.1(10) . . ?
C17 C19 H19C 109.8(11) . . ?
H19A C19 H19B 108.7(14) . . ?
H19A C19 H19C 110.2(14) . . ?
H19B C19 H19C 107.6(14) . . ?
N1 C20 H20 108.2(8) . . ?
N1 C20 C21 111.45(9) . . ?
N1 C20 C22 112.49(10) . . ?
C21 C20 H20 107.0(8) . . ?
C22 C20 H20 105.4(8) . . ?
C22 C20 C21 111.90(10) . . ?
C20 C21 H21A 113.5(9) . . ?
C20 C21 H21B 110.1(9) . . ?
C20 C21 H21C 108.6(10) . . ?
H21A C21 H21B 107.7(13) . . ?
H21A C21 H21C 107.8(13) . . ?
H21B C21 H21C 109.0(14) . . ?
C20 C22 H22A 113.0(10) . . ?
C20 C22 H22B 108.5(10) . . ?
C20 C22 H22C 111.6(11) . . ?
H22A C22 H22B 108.9(14) . . ?
H22A C22 H22C 107.2(14) . . ?
H22B C22 H22C 107.5(14) . . ?
N1 B1 C1 121.45(10) . . ?
N1 B1 C9 123.69(10) . . ?
C9 B1 C1 114.86(9) . . ?

loop_
_geom_bond_atom_site_label_1
_geom_bond_atom_site_label_2
_geom_bond_distance
_geom_bond_site_symmetry_2
_geom_bond_publ_flag
N1 C17 1.4849(14) . ?
N1 C20 1.4843(14) . ?
N1 B1 1.4067(15) . ?
C1 H1A 0.978(18) . ?
C1 H1B 1.033(16) . ?
C1 C2 1.5101(16) . ?
C1 B1 1.6074(17) . ?
C2 C3 1.3927(16) . ?
C2 C7 1.4025(16) . ?
C3 H3 0.998(16) . ?
C3 C4 1.3901(18) . ?
C4 H4 0.98(2) . ?
C4 C5 1.380(2) . ?
C5 H5 0.996(18) . ?
C5 C6 1.385(2) . ?
C6 H6 0.968(17) . ?
C6 C7 1.3917(18) . ?
C7 C8 1.5016(18) . ?
C8 H8A 1.03(2) . ?
C8 H8B 0.991(19) . ?
C8 H8C 1.016(16) . ?
C9 H9A 0.991(16) . ?
C9 H9B 0.976(15) . ?
C9 C10 1.5128(16) . ?
C9 B1 1.5937(16) . ?
C10 C11 1.3935(16) . ?
C10 C15 1.4085(15) . ?
C11 H11 0.988(16) . ?
C11 C12 1.3904(17) . ?
C12 H12 0.986(16) . ?
C12 C13 1.3865(18) . ?
C13 H13 1.004(18) . ?
C13 C14 1.3867(19) . ?
C14 H14 0.950(17) . ?
C14 C15 1.3923(17) . ?
C15 C16 1.5021(17) . ?
C16 H16A 0.996(18) . ?
C16 H16B 1.004(17) . ?
C16 H16C 1.032(19) . ?
C17 H17 0.996(14) . ?
C17 C18 1.5240(16) . ?
C17 C19 1.5266(17) . ?
C18 H18A 0.960(17) . ?
C18 H18B 0.975(18) . ?
C18 H18C 0.988(18) . ?
C19 H19A 0.953(17) . ?
C19 H19B 1.004(18) . ?
C19 H19C 1.010(19) . ?
C20 H20 1.028(15) . ?
C20 C21 1.5227(17) . ?
C20 C22 1.5224(17) . ?
C21 H21A 1.021(17) . ?
C21 H21B 1.026(17) . ?
C21 H21C 1.001(18) . ?
C22 H22A 1.013(18) . ?
C22 H22B 1.028(19) . ?
C22 H22C 0.981(18) . ?

loop_
_geom_torsion_atom_site_label_1
_geom_torsion_atom_site_label_2
_geom_torsion_atom_site_label_3
_geom_torsion_atom_site_label_4
_geom_torsion
_geom_torsion_site_symmetry_1
_geom_torsion_site_symmetry_2
_geom_torsion_site_symmetry_3
_geom_torsion_site_symmetry_4
_geom_torsion_publ_flag
C1 C2 C3 C4 178.83(12) . . . . ?
C1 C2 C7 C6 -178.82(11) . . . . ?
C1 C2 C7 C8 1.44(17) . . . . ?
C2 C1 B1 N1 -147.40(11) . . . . ?
C2 C1 B1 C9 32.74(15) . . . . ?
C2 C3 C4 C5 0.2(2) . . . . ?
C3 C2 C7 C6 0.73(17) . . . . ?
C3 C2 C7 C8 -179.00(11) . . . . ?
C3 C4 C5 C6 0.4(2) . . . . ?
C4 C5 C6 C7 -0.4(2) . . . . ?
C5 C6 C7 C2 -0.20(18) . . . . ?
C5 C6 C7 C8 179.54(12) . . . . ?
C7 C2 C3 C4 -0.72(18) . . . . ?
C9 C10 C11 C12 176.82(10) . . . . ?
C9 C10 C15 C14 -176.65(10) . . . . ?
C9 C10 C15 C16 4.02(16) . . . . ?
C10 C9 B1 N1 -119.24(12) . . . . ?
C10 C9 B1 C1 60.61(13) . . . . ?
C10 C11 C12 C13 -0.04(18) . . . . ?
C11 C10 C15 C14 0.70(16) . . . . ?
C11 C10 C15 C16 -178.62(11) . . . . ?
C11 C12 C13 C14 0.53(18) . . . . ?
C12 C13 C14 C15 -0.39(18) . . . . ?
C13 C14 C15 C10 -0.23(18) . . . . ?
C13 C14 C15 C16 179.10(12) . . . . ?
C15 C10 C11 C12 -0.58(16) . . . . ?
C17 N1 C20 C21 65.64(12) . . . . ?
C17 N1 C20 C22 -60.97(12) . . . . ?
C17 N1 B1 C1 177.43(10) . . . . ?
C17 N1 B1 C9 -2.73(17) . . . . ?
C20 N1 C17 C18 -114.98(11) . . . . ?
C20 N1 C17 C19 115.64(10) . . . . ?
C20 N1 B1 C1 -1.72(17) . . . . ?
C20 N1 B1 C9 178.11(10) . . . . ?
B1 N1 C17 C18 65.80(14) . . . . ?
B1 N1 C17 C19 -63.59(14) . . . . ?
B1 N1 C20 C21 -115.11(12) . . . . ?
B1 N1 C20 C22 118.28(12) . . . . ?
B1 C1 C2 C3 -111.66(13) . . . . ?
B1 C1 C2 C7 67.88(14) . . . . ?
B1 C9 C10 C11 37.49(14) . . . . ?
B1 C9 C10 C15 -145.20(10) . . . . ?

loop_
_exptl_oxdiff_crystal_face_indexfrac_h
_exptl_oxdiff_crystal_face_indexfrac_k
_exptl_oxdiff_crystal_face_indexfrac_l
_exptl_oxdiff_crystal_face_x
_exptl_oxdiff_crystal_face_y
_exptl_oxdiff_crystal_face_z
0.0007 -0.0001 0.9967 0.0093 0.0278 -0.0054
1.9892 -2.9979 -4.9891 -0.2308 -0.0798 0.0117
-4.9858 1.0066 5.0048 0.2627 0.0310 -0.2092
3.9859 -4.9988 -1.0088 -0.3399 0.0843 0.0089
0.0012 0.9984 -0.0012 0.0376 -0.0061 0.0339
1.9962 -2.9994 4.9781 -0.1373 0.1979 -0.0421
-1.9992 -4.9888 4.0016 -0.0791 0.1010 -0.2774
-3.9936 2.0046 -4.9680 0.1711 -0.2325 -0.0783
-2.0021 -1.9924 -4.9724 -0.0505 -0.1673 -0.1274
-0.9958 -0.9973 4.9893 0.0448 0.1246 -0.1040
0.9958 0.9973 -4.9893 -0.0448 -0.1246 0.1040
1.9992 1.9930 0.9855 0.0131 0.0562 0.1489
4.9943 1.9875 1.9688 -0.0845 0.1450 0.2732
-0.0007 0.0001 -0.9967 -0.0093 -0.0278 0.0054
-0.0012 -0.9984 0.0012 -0.0376 0.0061 -0.0339
